data_4129308
loop_
_publ_author_name
'Harada, Jun'
'Ohtani, Masaki'
'Takahashi, Yukihiro'
'Inabe, Tamotsu'

_publ_section_title
;
 Molecular motion, dielectric response, and phase transition of
 charge-transfer crystals: acquired dynamic and dielectric properties of
 polar molecules in crystals.
;
_journal_issue 13
_journal_name_full 'Journal of the American Chemical Society'
_journal_page_first 4477
_journal_page_last 4486
_journal_paper_doi 10.1021/jacs.5b00412
_journal_volume 137
_journal_year 2015
_chemical_formula_moiety 'Br4 C8 O3'
_chemical_formula_sum 'C8 Br4 O3'
_chemical_formula_weight 463.72
_space_group_crystal_system monoclinic
_space_group_IT_number 14
_space_group_name_Hall '-P 2yn'
_space_group_name_H-M_alt 'P 1 21/n 1'
_atom_sites_solution_primary direct
_audit_creation_date 2014-12-18
_audit_creation_method
;
Olex2 1.2
(compiled 2014.11.28 svn.r3106 for OlexSys, GUI svn.r4959)
;
_cell_angle_alpha 90
_cell_angle_beta 90.8147(12)
_cell_angle_gamma 90
_cell_formula_units_Z 4
_cell_length_a 12.6749(10)
_cell_length_b 6.1713(5)
_cell_length_c 13.4149(11)
_cell_measurement_reflns_used 8321
_cell_measurement_temperature 300
_cell_measurement_theta_max 27.420
_cell_measurement_theta_min 2.195
_cell_volume 1049.22(15)
_computing_cell_refinement 'SAINT v8.34A (Bruker, 2013)'
_computing_data_collection 'Bruker APEX2 2014.1-1 (Bruker, 2014)'
_computing_data_reduction 'SAINT v8.34A (Bruker, 2013)'
_computing_molecular_graphics 'Olex2 (Dolomanov et al., 2009)'
_computing_publication_material 'Olex2 (Dolomanov et al., 2009)'
_computing_structure_refinement 'ShelXL (Sheldrick, 2008)'
_computing_structure_solution 'ShelXT (Sheldrick, 2008)'
_diffrn_ambient_temperature 300
_diffrn_detector_area_resol_mean 8.3333
_diffrn_measured_fraction_theta_full 1.000
_diffrn_measured_fraction_theta_max 0.998
_diffrn_measurement_device_type 'Bruker APEX-II CCD'
_diffrn_measurement_method '\f and \w scans'
_diffrn_radiation_type MoK\a
_diffrn_radiation_wavelength 0.71073
_diffrn_reflns_av_R_equivalents 0.0348
_diffrn_reflns_av_unetI/netI 0.0221
_diffrn_reflns_Laue_measured_fraction_full 1.000
_diffrn_reflns_Laue_measured_fraction_max 0.998
_diffrn_reflns_limit_h_max 16
_diffrn_reflns_limit_h_min -16
_diffrn_reflns_limit_k_max 7
_diffrn_reflns_limit_k_min -7
_diffrn_reflns_limit_l_max 17
_diffrn_reflns_limit_l_min -17
_diffrn_reflns_number 14615
_diffrn_reflns_point_group_measured_fraction_full 1.000
_diffrn_reflns_point_group_measured_fraction_max 0.998
_diffrn_reflns_theta_full 25.242
_diffrn_reflns_theta_max 27.433
_diffrn_reflns_theta_min 2.195
_diffrn_source 'rotating-anode X-ray tube'
_diffrn_standards_number 0
_exptl_absorpt_coefficient_mu 15.322
_exptl_absorpt_correction_T_max 0.1591
_exptl_absorpt_correction_T_min 0.0813
_exptl_absorpt_correction_type multi-scan
_exptl_absorpt_process_details
'SADABS-2014/2 (Bruker,2014/2) was used for absorption correction. wR2(int) was 0.1140 before and 0.0444 after correction. The Ratio of minimum to maximum transmission is 0.5110. The \l/2 correction factor is Not present.'
_exptl_crystal_colour colourless
_exptl_crystal_colour_primary colourless
_exptl_crystal_density_diffrn 2.936
_exptl_crystal_description block
_exptl_crystal_F_000 848
_exptl_crystal_size_max 0.22
_exptl_crystal_size_mid 0.16
_exptl_crystal_size_min 0.1
_refine_diff_density_max 0.601
_refine_diff_density_min -0.640
_refine_diff_density_rms 0.093
_refine_ls_extinction_coef 0.0066(3)
_refine_ls_extinction_expression Fc^*^=kFc[1+0.001xFc^2^\l^3^/sin(2\q)]^-1/4^
_refine_ls_extinction_method SHELXL
_refine_ls_goodness_of_fit_ref 1.040
_refine_ls_hydrogen_treatment undef
_refine_ls_matrix_type full
_refine_ls_number_parameters 137
_refine_ls_number_reflns 2379
_refine_ls_number_restraints 0
_refine_ls_restrained_S_all 1.040
_refine_ls_R_factor_all 0.0244
_refine_ls_R_factor_gt 0.0214
_refine_ls_shift/su_max 0.001
_refine_ls_shift/su_mean 0.000
_refine_ls_structure_factor_coef Fsqd
_refine_ls_weighting_details 'w=1/[\s^2^(Fo^2^)+(0.0264P)^2^+0.9891P] where P=(Fo^2^+2Fc^2^)/3'
_refine_ls_weighting_scheme calc
_refine_ls_wR_factor_gt 0.0533
_refine_ls_wR_factor_ref 0.0547
_reflns_Friedel_coverage 0.000
_reflns_number_gt 2174
_reflns_number_total 2379
_reflns_threshold_expression 'I > 2\s(I)'
_cod_data_source_file ja5b00412_si_002.cif
_cod_data_source_block TBPA_300K
_cod_database_code 4129308
_shelxl_version_number 2014/6
_shelx_space_group_comment
;
The symmetry employed for this shelxl refinement is uniquely defined
by the following loop, which should always be used as a source of
symmetry information in preference to the above space-group names.
They are only intended as comments.
;
_shelx_estimated_absorpt_t_max 0.310
_shelx_estimated_absorpt_t_min 0.134
_olex2_refinement_description
;
;
_olex2_submission_special_instructions 'No special instructions were received'

loop_
_space_group_symop_operation_xyz
'x, y, z'
'-x+1/2, y+1/2, -z+1/2'
'-x, -y, -z'
'x-1/2, -y-1/2, z-1/2'

loop_
_atom_site_label
_atom_site_type_symbol
_atom_site_fract_x
_atom_site_fract_y
_atom_site_fract_z
_atom_site_U_iso_or_equiv
_atom_site_adp_type
_atom_site_occupancy
_atom_site_site_symmetry_order
_atom_site_calc_flag
Br1 Br 0.43280(2) 0.91948(5) 0.38233(2) 0.03980(10) Uani 1 1 d
Br2 Br 0.30402(2) 0.80656(5) 0.17232(2) 0.04046(10) Uani 1 1 d
Br3 Br 0.36680(2) 0.37883(5) 0.04403(2) 0.04206(10) Uani 1 1 d
Br4 Br 0.57488(3) 0.08571(5) 0.11192(2) 0.04525(10) Uani 1 1 d
O1 O 0.72379(18) 0.1117(4) 0.30763(19) 0.0589(7) Uani 1 1 d
O2 O 0.6158(2) 0.6540(4) 0.49734(18) 0.0563(6) Uani 1 1 d
O3 O 0.68715(16) 0.3728(4) 0.41776(15) 0.0431(5) Uani 1 1 d
C1 C 0.6707(2) 0.2632(5) 0.3287(2) 0.0367(6) Uani 1 1 d
C2 C 0.6168(2) 0.5435(5) 0.4262(2) 0.0375(6) Uani 1 1 d
C3 C 0.46859(19) 0.6789(4) 0.30497(19) 0.0271(5) Uani 1 1 d
C4 C 0.41556(18) 0.6299(4) 0.21601(18) 0.0266(5) Uani 1 1 d
C5 C 0.44437(19) 0.4502(4) 0.15907(18) 0.0271(5) Uani 1 1 d
C6 C 0.52985(19) 0.3205(4) 0.18814(19) 0.0277(5) Uani 1 1 d
C7 C 0.58145(19) 0.3701(4) 0.27689(19) 0.0278(5) Uani 1 1 d
C8 C 0.55024(19) 0.5437(4) 0.33444(18) 0.0276(5) Uani 1 1 d

loop_
_atom_site_aniso_label
_atom_site_aniso_U_11
_atom_site_aniso_U_22
_atom_site_aniso_U_33
_atom_site_aniso_U_23
_atom_site_aniso_U_13
_atom_site_aniso_U_12
Br1 0.04377(18) 0.03762(17) 0.03797(17) -0.01269(11) -0.00040(12) 0.00277(11)
Br2 0.03385(16) 0.04024(17) 0.04695(18) -0.00015(12) -0.01103(12) 0.00980(11)
Br3 0.03834(17) 0.05182(19) 0.03558(17) -0.01298(12) -0.01525(12) 0.00169(12)
Br4 0.04566(18) 0.04252(18) 0.04749(19) -0.01666(13) -0.00205(13) 0.01012(12)
O1 0.0473(14) 0.0641(16) 0.0651(16) 0.0009(12) -0.0075(12) 0.0249(12)
O2 0.0558(14) 0.0705(16) 0.0420(12) -0.0183(11) -0.0231(11) 0.0015(12)
O3 0.0327(10) 0.0586(13) 0.0377(11) 0.0032(9) -0.0134(8) 0.0053(9)
C1 0.0273(13) 0.0447(16) 0.0380(15) 0.0049(12) -0.0036(11) 0.0023(11)
C2 0.0299(13) 0.0501(17) 0.0323(14) 0.0013(12) -0.0073(11) -0.0033(12)
C3 0.0263(12) 0.0281(12) 0.0268(12) -0.0029(9) 0.0003(9) -0.0015(9)
C4 0.0214(11) 0.0291(12) 0.0292(12) 0.0014(10) -0.0028(9) -0.0016(9)
C5 0.0233(11) 0.0326(13) 0.0250(11) -0.0019(10) -0.0058(9) -0.0038(9)
C6 0.0263(12) 0.0282(12) 0.0284(12) -0.0031(9) 0.0001(9) -0.0015(9)
C7 0.0216(11) 0.0327(13) 0.0290(12) 0.0024(10) -0.0018(9) 0.0005(9)
C8 0.0250(11) 0.0336(13) 0.0240(12) -0.0019(10) -0.0036(9) -0.0045(9)

loop_
_atom_type_symbol
_atom_type_description
_atom_type_scat_dispersion_real
_atom_type_scat_dispersion_imag
_atom_type_scat_source
C C 0.0033 0.0016 'International Tables Vol C Tables 4.2.6.8 and 6.1.1.4'
O O 0.0106 0.0060 'International Tables Vol C Tables 4.2.6.8 and 6.1.1.4'
Br Br -0.2901 2.4595 'International Tables Vol C Tables 4.2.6.8 and 6.1.1.4'

loop_
_geom_angle_atom_site_label_1
_geom_angle_atom_site_label_2
_geom_angle_atom_site_label_3
_geom_angle
C1 O3 C2 110.6(2)
O1 C1 O3 120.7(3)
O1 C1 C7 132.3(3)
O3 C1 C7 107.0(2)
O2 C2 O3 121.5(3)
O2 C2 C8 131.6(3)
O3 C2 C8 107.0(2)
C4 C3 Br1 121.93(19)
C8 C3 Br1 120.44(19)
C8 C3 C4 117.6(2)
C3 C4 Br2 119.62(19)
C3 C4 C5 120.9(2)
C5 C4 Br2 119.52(17)
C4 C5 Br3 119.94(18)
C6 C5 Br3 119.45(19)
C6 C5 C4 120.6(2)
C5 C6 Br4 122.21(19)
C7 C6 Br4 119.87(19)
C7 C6 C5 117.9(2)
C6 C7 C1 131.0(3)
C8 C7 C1 107.9(2)
C8 C7 C6 121.1(2)
C3 C8 C2 130.7(2)
C7 C8 C2 107.4(2)
C7 C8 C3 121.8(2)

loop_
_geom_bond_atom_site_label_1
_geom_bond_atom_site_label_2
_geom_bond_distance
Br1 C3 1.871(3)
Br2 C4 1.873(2)
Br3 C5 1.871(2)
Br4 C6 1.867(3)
O1 C1 1.188(4)
O2 C2 1.173(4)
O3 C1 1.386(4)
O3 C2 1.386(4)
C1 C7 1.476(4)
C2 C8 1.482(3)
C3 C4 1.394(3)
C3 C8 1.383(4)
C4 C5 1.398(4)
C5 C6 1.398(3)
C6 C7 1.384(4)
C7 C8 1.382(4)

loop_
_geom_torsion_atom_site_label_1
_geom_torsion_atom_site_label_2
_geom_torsion_atom_site_label_3
_geom_torsion_atom_site_label_4
_geom_torsion
Br1 C3 C4 Br2 -0.7(3)
Br1 C3 C4 C5 179.46(19)
Br1 C3 C8 C2 4.6(4)
Br1 C3 C8 C7 -177.24(19)
Br2 C4 C5 Br3 -3.4(3)
Br2 C4 C5 C6 177.60(19)
Br3 C5 C6 Br4 3.6(3)
Br3 C5 C6 C7 -176.09(19)
Br4 C6 C7 C1 -1.6(4)
Br4 C6 C7 C8 179.59(19)
O1 C1 C7 C6 2.4(6)
O1 C1 C7 C8 -178.7(3)
O2 C2 C8 C3 1.7(6)
O2 C2 C8 C7 -176.6(3)
O3 C1 C7 C6 -176.7(3)
O3 C1 C7 C8 2.2(3)
O3 C2 C8 C3 -179.9(3)
O3 C2 C8 C7 1.8(3)
C1 O3 C2 O2 178.2(3)
C1 O3 C2 C8 -0.4(3)
C1 C7 C8 C2 -2.4(3)
C1 C7 C8 C3 179.1(2)
C2 O3 C1 O1 179.7(3)
C2 O3 C1 C7 -1.1(3)
C3 C4 C5 Br3 176.37(19)
C3 C4 C5 C6 -2.6(4)
C4 C3 C8 C2 -175.9(3)
C4 C3 C8 C7 2.2(4)
C4 C5 C6 Br4 -177.40(19)
C4 C5 C6 C7 2.9(4)
C5 C6 C7 C1 178.1(3)
C5 C6 C7 C8 -0.7(4)
C6 C7 C8 C2 176.6(2)
C6 C7 C8 C3 -1.9(4)
C8 C3 C4 Br2 179.83(18)
C8 C3 C4 C5 0.0(4)
